data_1531106
loop_
_publ_author_name
'Bailey, M.S.'
'DiSalvo, F.J.'

_publ_section_title
;
 The synthesis and structure of Ca2 In N, a novel ternary indium nitride
;
_journal_name_full 'Journal of Alloys Compd.'
_journal_page_first 146
_journal_page_last 152
_journal_volume 353
_journal_year 2003
_chemical_formula_sum 'Ca2 In N'
_space_group_IT_number 63
_symmetry_space_group_name_Hall '-C 2c 2'
_symmetry_space_group_name_H-M 'C m c m'
_cell_angle_alpha 90
_cell_angle_beta 90
_cell_angle_gamma 90
_cell_formula_units_Z 4
_cell_length_a 3.532
_cell_length_b 20.204
_cell_length_c 4.969
_cell_volume 354.590
_citation_journal_id_ASTM JALCEU
_cod_data_source_file Bailey_JALCEU_2003_1367.cif
_cod_data_source_block Ca2In1N1
_cod_original_cell_volume 354.5905
_cod_original_formula_sum 'Ca2 In1 N1'
_cod_database_code 1531106

loop_
_symmetry_equiv_pos_as_xyz
x,y,z
-x,-y,z+1/2
x,-y,-z
-x,y,-z+1/2
-x,-y,-z
x,y,-z-1/2
-x,y,z
x,-y,z-1/2
x+1/2,y+1/2,z
-x+1/2,-y+1/2,z+1/2
x+1/2,-y+1/2,-z
-x+1/2,y+1/2,-z+1/2
-x+1/2,-y+1/2,-z
x+1/2,y+1/2,-z-1/2
-x+1/2,y+1/2,z
x+1/2,-y+1/2,z-1/2

loop_
_atom_site_label
_atom_site_type_symbol
_atom_site_fract_x
_atom_site_fract_y
_atom_site_fract_z
_atom_site_occupancy
_atom_site_U_iso_or_equiv
In1 In-1 0 0.03863 0.25 1 0.0
Ca1 Ca+2 0 0.21876 0.25 1 0.0
N1 N-3 0 0.80094 0.25 1 0.0
Ca2 Ca+2 0 0.37994 0.25 1 0.0
